data_4327561
loop_
_publ_author_name
'Sheila M. J. Aubin'
'Ziming Sun'
'Hilary J. Eppley'
'Evan M. Rumberger'
'Ilia A. Guzei'
'Kirsten Folting'
'Peter K. Gantzel'
'Arnold L. Rheingold'
'George Christou'
'David N. Hendrickson'

_publ_contact_author
;
     David N. Hendrickson
     Department of Chemistry and Biochemistry-0358
     University of California at San Diego
     La Jolla, CA 92093
;
_publ_section_title
;
 Single-Molecule Magnets: Jahn-Teller Isomerism and the Origin of Two
 Magnetization Relaxation Processes in Mn12 Complexes
;
_journal_name_full 'Inorganic Chemistry'
_journal_page_first 2127
_journal_page_last 2146
_journal_paper_doi 10.1021/ic000911+
_journal_volume 40
_journal_year 2001
_chemical_formula_sum 'C128 H112 Mn12 O51'
_chemical_formula_weight 3125.46
_chemical_name_systematic
; 
 ? 
;
_space_group_IT_number 15
_symmetry_cell_setting monoclinic
_symmetry_space_group_name_Hall '-I 2ya'
_symmetry_space_group_name_H-M 'I 1 2/a 1'
_atom_sites_solution_hydrogens geom
_atom_sites_solution_primary direct
_atom_sites_solution_secondary difmap
_audit_creation_method SHELXL
_cell_angle_alpha 90.00
_cell_angle_beta 99.2650(10)
_cell_angle_gamma 90.00
_cell_formula_units_Z 8
_cell_length_a 29.2794(4)
_cell_length_b 32.3271(4)
_cell_length_c 29.8738(6)
_cell_measurement_temperature 223(2)
_cell_volume 27907.2(8)
_computing_structure_refinement 'SHELXL-93 (Sheldrick, 1993)'
_computing_structure_solution 'SHELXS-86 (Sheldrick, 1990)'
_diffrn_ambient_temperature 223(2)
_diffrn_radiation_monochromator graphite
_diffrn_radiation_source 'fine-focus sealed tube'
_diffrn_radiation_type MoK\a
_diffrn_radiation_wavelength 0.71073
_diffrn_reflns_av_R_equivalents 0.0000
_diffrn_reflns_av_sigmaI/netI 0.1324
_diffrn_reflns_limit_h_max 38
_diffrn_reflns_limit_h_min -38
_diffrn_reflns_limit_k_max 42
_diffrn_reflns_limit_k_min 0
_diffrn_reflns_limit_l_max 39
_diffrn_reflns_limit_l_min 0
_diffrn_reflns_number 29287
_diffrn_reflns_theta_max 28.26
_diffrn_reflns_theta_min 0.93
_exptl_absorpt_coefficient_mu 1.131
_exptl_crystal_density_diffrn 1.488
_exptl_crystal_F_000 12704
_exptl_crystal_size_max 0.22
_exptl_crystal_size_mid 0.14
_exptl_crystal_size_min 0.10
_refine_diff_density_max 1.648
_refine_diff_density_min -0.786
_refine_diff_density_rms 0.140
_refine_ls_extinction_method none
_refine_ls_goodness_of_fit_all 1.085
_refine_ls_goodness_of_fit_obs 1.262
_refine_ls_matrix_type fullcycle
_refine_ls_number_parameters 1710
_refine_ls_number_reflns 29279
_refine_ls_number_restraints 0
_refine_ls_restrained_S_all 1.093
_refine_ls_restrained_S_obs 1.262
_refine_ls_R_factor_all 0.1958
_refine_ls_R_factor_obs 0.0880
_refine_ls_shift/esd_max -0.167
_refine_ls_shift/esd_mean 0.005
_refine_ls_structure_factor_coef Fsqd
_refine_ls_weighting_details 'w=1/[\s^2^(Fo^2^)+(0.1300P)^2^+0.0000P] where P=(Fo^2^+2Fc^2^)/3'
_refine_ls_weighting_scheme calc
_refine_ls_wR_factor_all 0.2860
_refine_ls_wR_factor_obs 0.2158
_reflns_number_observed 13048
_reflns_number_total 29287
_reflns_observed_criterion >2sigma(I)
_cod_data_source_file ic0009112B_5.cif
_cod_data_source_block complex7
_cod_depositor_comments
;
The following automatic conversions were performed:

'_refine_ls_weighting_scheme' value 'calc
w=1/[\s^2^(Fo^2^)+(0.1300P)^2^+0.0000P] where P=(Fo^2^+2Fc^2^)/3' was
changed to 'calc'. New tag '_refine_ls_weighting_details' was
created. The value of the new tag was set to
'w=1/[\s^2^(Fo^2^)+(0.1300P)^2^+0.0000P] where P=(Fo^2^+2Fc^2^)/3'.

Automatic conversion script
Id: cif_fix_values 3143 2015-03-26 13:38:13Z robertas 
;
_cod_database_code 4327561

loop_
_symmetry_equiv_pos_as_xyz
'x, y, z'
'-x+1/2, y, -z'
'x+1/2, y+1/2, z+1/2'
'-x+1, y+1/2, -z+1/2'
'-x, -y, -z'
'x-1/2, -y, z'
'-x+1/2, -y+1/2, -z+1/2'
'x, -y+1/2, z+1/2'

loop_
_atom_site_aniso_label
_atom_site_aniso_U_11
_atom_site_aniso_U_22
_atom_site_aniso_U_33
_atom_site_aniso_U_23
_atom_site_aniso_U_13
_atom_site_aniso_U_12
Mn1 0.0282(6) 0.0267(6) 0.0365(7) 0.0016(5) -0.0070(5) 0.0036(5)
Mn2 0.0388(6) 0.0285(6) 0.0319(7) 0.0021(5) -0.0069(5) 0.0003(5)
Mn3 0.0333(6) 0.0273(6) 0.0309(7) 0.0030(5) -0.0077(5) 0.0038(5)
Mn4 0.0276(6) 0.0279(6) 0.0355(7) 0.0061(5) -0.0086(5) -0.0001(5)
Mn5 0.0258(6) 0.0383(7) 0.0356(7) -0.0021(6) -0.0054(5) 0.0077(5)
Mn6 0.0360(6) 0.0350(7) 0.0332(7) 0.0045(6) -0.0071(5) 0.0071(5)
Mn7 0.0287(6) 0.0379(7) 0.0355(7) 0.0070(6) -0.0094(5) -0.0042(5)
Mn8 0.0449(7) 0.0413(7) 0.0307(7) 0.0015(6) -0.0059(6) -0.0082(6)
Mn9 0.0335(6) 0.0500(8) 0.0335(7) -0.0050(6) -0.0075(5) 0.0003(6)
Mn10 0.0293(6) 0.0417(7) 0.0365(7) 0.0105(6) -0.0040(5) 0.0039(5)
Mn11 0.0351(6) 0.0549(8) 0.0386(8) 0.0021(6) -0.0117(6) -0.0117(6)
Mn12 0.0355(6) 0.0534(8) 0.0348(7) -0.0034(6) -0.0058(5) -0.0005(6)
O1 0.035(3) 0.027(3) 0.032(3) -0.001(2) 0.000(2) 0.006(2)
O2 0.033(3) 0.025(3) 0.038(3) -0.003(2) -0.016(2) 0.003(2)
O3 0.030(3) 0.033(3) 0.041(3) 0.007(2) 0.000(2) 0.001(2)
O4 0.031(3) 0.031(3) 0.037(3) 0.001(2) -0.004(2) -0.001(2)
O5 0.032(3) 0.036(3) 0.036(3) -0.004(2) -0.006(2) 0.006(2)
O6 0.033(3) 0.032(3) 0.036(3) 0.000(2) -0.002(2) 0.009(2)
O7 0.033(3) 0.026(3) 0.046(3) 0.004(2) -0.011(2) 0.002(2)
O8 0.031(3) 0.029(3) 0.040(3) 0.000(2) -0.014(2) 0.005(2)
O9 0.024(2) 0.046(3) 0.034(3) 0.008(3) -0.004(2) -0.001(2)
O10 0.039(3) 0.032(3) 0.045(3) 0.011(3) -0.014(3) -0.010(2)
O11 0.040(3) 0.039(3) 0.031(3) 0.002(2) 0.001(2) 0.001(2)
O12 0.028(3) 0.033(3) 0.038(3) -0.003(2) -0.005(2) 0.006(2)
O13 0.057(3) 0.036(3) 0.042(3) 0.010(3) -0.001(3) 0.015(3)
O14 0.068(4) 0.074(5) 0.054(4) -0.009(4) -0.007(3) 0.040(4)
O15 0.030(3) 0.063(4) 0.033(3) -0.012(3) -0.010(2) 0.009(3)
O16 0.045(3) 0.104(5) 0.036(4) -0.008(3) -0.005(3) -0.022(3)
O17 0.067(4) 0.147(7) 0.043(4) 0.013(4) -0.009(3) -0.048(5)
O18 0.041(3) 0.055(4) 0.033(3) 0.011(3) 0.000(2) 0.009(3)
O19 0.054(3) 0.035(3) 0.042(3) 0.010(3) 0.004(3) 0.016(3)
O20 0.050(3) 0.029(3) 0.034(3) 0.009(2) -0.004(2) 0.002(2)
O21 0.031(3) 0.038(3) 0.049(3) -0.002(3) -0.003(2) 0.010(2)
O22 0.049(3) 0.054(4) 0.066(4) -0.019(3) -0.021(3) 0.020(3)
O23 0.040(3) 0.049(4) 0.044(3) 0.010(3) 0.000(3) 0.009(3)
O24 0.053(4) 0.098(5) 0.056(4) 0.036(4) 0.008(3) 0.016(4)
O25 0.039(3) 0.071(4) 0.033(3) 0.010(3) -0.001(3) 0.015(3)
O26 0.038(3) 0.055(4) 0.040(3) -0.003(3) -0.013(3) -0.002(3)
O27 0.068(4) 0.056(4) 0.071(5) -0.005(3) -0.013(4) -0.015(3)
O28 0.056(3) 0.042(3) 0.047(4) 0.018(3) -0.006(3) -0.012(3)
O29 0.027(3) 0.031(3) 0.053(4) 0.004(3) -0.001(2) 0.001(2)
O30 0.035(3) 0.036(3) 0.061(4) 0.010(3) -0.007(3) 0.006(2)
O31 0.028(3) 0.066(4) 0.046(4) 0.012(3) -0.005(2) -0.003(3)
O32 0.032(3) 0.126(6) 0.053(4) -0.016(4) -0.015(3) 0.006(4)
O33 0.046(3) 0.092(5) 0.051(4) -0.019(4) -0.013(3) -0.013(3)
O34 0.053(4) 0.066(4) 0.043(4) -0.003(3) -0.008(3) -0.021(3)
O35 0.081(4) 0.038(3) 0.042(4) -0.002(3) 0.006(3) -0.013(3)
O36 0.066(4) 0.030(3) 0.033(3) 0.000(2) -0.008(3) 0.000(3)
O37 0.040(3) 0.039(3) 0.041(3) -0.004(3) -0.010(3) -0.006(2)
O38 0.043(3) 0.059(4) 0.057(4) 0.025(3) -0.018(3) -0.012(3)
O39 0.052(3) 0.053(4) 0.032(3) -0.006(3) -0.001(3) -0.005(3)
O40 0.062(4) 0.100(6) 0.043(4) -0.020(4) 0.000(3) -0.021(4)
O41 0.043(3) 0.089(5) 0.035(3) 0.005(3) -0.008(3) -0.013(3)
O42 0.029(3) 0.050(3) 0.040(3) 0.006(3) 0.000(2) 0.004(2)
O43 0.029(3) 0.029(3) 0.051(3) 0.001(3) -0.003(2) 0.002(2)
O44 0.030(3) 0.038(3) 0.056(4) -0.004(3) -0.007(3) -0.001(2)
O45 0.110(6) 0.063(5) 0.236(10) -0.084(6) 0.108(7) -0.041(5)
O46 0.110(6) 0.071(5) 0.098(6) -0.006(5) 0.005(5) -0.037(5)
O47 0.039(3) 0.055(4) 0.045(4) 0.013(3) -0.003(3) 0.004(3)
O48 0.064(4) 0.063(4) 0.075(5) -0.011(4) -0.006(4) 0.030(3)
O301 0.087(5) 0.066(5) 0.075(5) 0.006(4) 0.029(4) 0.001(4)
C1 0.046(5) 0.044(6) 0.095(8) 0.000(5) -0.012(5) 0.013(4)
C2 0.054(6) 0.065(7) 0.058(7) 0.013(5) -0.005(5) 0.011(5)
C3 0.116(9) 0.047(7) 0.112(10) 0.006(6) 0.076(8) 0.016(6)
C4 0.100(10) 0.058(8) 0.227(18) 0.030(10) 0.066(11) 0.027(7)
C5 0.086(9) 0.044(8) 0.259(22) 0.018(10) 0.047(11) 0.030(7)
C6 0.192(18) 0.060(9) 0.206(19) 0.057(11) -0.029(15) 0.022(10)
C7 0.156(13) 0.087(10) 0.098(10) 0.039(8) 0.037(9) 0.038(9)
C8 0.156(14) 0.045(8) 0.274(22) 0.015(11) 0.011(15) 0.038(9)
C11 0.035(4) 0.057(6) 0.036(5) -0.003(4) -0.009(4) -0.002(4)
C12 0.025(4) 0.098(8) 0.042(5) -0.013(5) -0.012(4) 0.000(4)
C13 0.026(4) 0.102(8) 0.048(6) -0.018(6) -0.007(4) -0.001(5)
C14 0.036(5) 0.171(13) 0.065(7) -0.047(8) -0.002(5) -0.012(7)
C15 0.045(6) 0.240(18) 0.070(8) -0.055(10) 0.000(6) -0.039(8)
C16 0.056(7) 0.293(22) 0.064(8) -0.026(11) 0.007(6) -0.058(10)
C17 0.045(6) 0.200(15) 0.049(7) -0.037(8) 0.005(5) -0.030(7)
C18 0.051(7) 0.481(36) 0.109(12) -0.145(17) -0.004(8) -0.065(13)
C21 0.050(5) 0.058(6) 0.044(6) 0.002(5) -0.014(4) 0.006(4)
C22 0.062(6) 0.080(8) 0.051(6) 0.003(6) -0.013(5) -0.005(6)
C23 0.083(9) 0.332(24) 0.082(9) 0.077(12) -0.060(8) -0.130(12)
C24 0.107(11) 0.323(27) 0.107(13) 0.090(15) -0.062(10) -0.107(14)
C25 0.080(8) 0.185(15) 0.053(7) 0.042(8) -0.039(6) -0.038(9)
C26 0.078(8) 0.154(13) 0.046(7) 0.024(7) -0.017(6) -0.001(8)
C27 0.070(7) 0.108(9) 0.034(6) 0.014(6) -0.016(5) -0.007(6)
C28 0.128(12) 0.251(21) 0.082(10) 0.072(12) -0.064(9) -0.050(13)
C31 0.047(4) 0.029(4) 0.032(5) 0.002(4) 0.003(4) -0.002(3)
C32 0.053(5) 0.029(4) 0.036(5) 0.005(4) -0.004(4) 0.004(4)
C33 0.088(7) 0.051(6) 0.055(7) 0.013(5) 0.011(5) 0.023(5)
C34 0.126(10) 0.061(7) 0.057(7) -0.006(6) 0.003(7) 0.034(7)
C35 0.058(6) 0.033(5) 0.088(8) 0.008(5) -0.013(5) 0.011(4)
C36 0.093(8) 0.038(5) 0.060(7) 0.009(5) 0.005(6) 0.018(5)
C37 0.091(7) 0.041(5) 0.039(6) 0.012(4) 0.006(5) 0.016(5)
C38 0.100(9) 0.047(7) 0.125(11) 0.011(7) 0.008(8) 0.027(6)
C41 0.046(5) 0.050(5) 0.032(5) -0.001(4) -0.005(4) 0.009(4)
C42 0.042(4) 0.042(5) 0.029(4) 0.002(4) -0.006(4) 0.009(4)
C43 0.046(5) 0.051(6) 0.046(5) -0.002(4) -0.008(4) 0.001(4)
C44 0.047(5) 0.051(6) 0.049(6) -0.011(5) -0.002(4) -0.003(4)
C45 0.067(6) 0.043(5) 0.035(5) -0.004(4) 0.010(4) 0.004(4)
C46 0.089(7) 0.049(6) 0.062(7) -0.007(5) 0.005(6) 0.032(5)
C47 0.062(6) 0.062(6) 0.038(5) -0.020(5) -0.017(4) 0.027(5)
C48 0.115(9) 0.055(7) 0.063(7) -0.020(6) 0.016(7) -0.004(6)
C51 0.055(5) 0.045(5) 0.032(5) 0.008(4) 0.009(4) 0.006(4)
C52 0.048(5) 0.066(7) 0.050(6) 0.017(5) 0.000(4) 0.003(5)
C53 0.084(7) 0.048(6) 0.036(5) 0.007(5) -0.010(5) -0.004(5)
C54 0.122(10) 0.056(7) 0.062(8) 0.024(6) 0.006(7) 0.002(7)
C55 0.089(8) 0.082(8) 0.074(8) 0.037(7) 0.035(7) 0.010(7)
C56 0.071(8) 0.157(14) 0.129(12) 0.050(11) 0.037(8) 0.023(9)
C57 0.069(7) 0.117(11) 0.108(10) 0.069(8) 0.032(7) 0.021(7)
C58 0.178(15) 0.140(15) 0.159(14) 0.066(12) 0.111(13) 0.000(12)
C61 0.027(4) 0.030(4) 0.052(5) 0.005(4) -0.003(4) -0.001(3)
C62 0.030(4) 0.040(5) 0.043(5) -0.003(4) -0.010(4) -0.001(3)
C63 0.049(5) 0.083(7) 0.050(6) 0.005(5) 0.003(5) 0.031(5)
C64 0.078(8) 0.120(11) 0.058(7) -0.007(7) 0.005(6) 0.042(7)
C65 0.052(6) 0.069(7) 0.097(9) -0.010(7) 0.009(6) 0.015(5)
C66 0.057(6) 0.061(7) 0.074(7) 0.005(6) -0.020(6) 0.015(5)
C67 0.042(5) 0.043(5) 0.055(6) 0.000(4) -0.010(4) 0.008(4)
C68 0.070(7) 0.123(12) 0.118(11) -0.028(9) 0.035(7) 0.028(7)
C71 0.054(6) 0.073(7) 0.085(8) -0.025(6) 0.013(5) -0.024(5)
C72 0.083(8) 0.049(6) 0.091(9) 0.017(6) 0.027(7) -0.003(6)
C73 0.094(9) 0.064(9) 0.178(15) -0.001(9) -0.006(10) 0.002(7)
C74 0.095(10) 0.060(8) 0.223(18) 0.001(10) -0.003(11) -0.020(7)
C75 0.053(6) 0.060(7) 0.153(13) -0.026(8) 0.018(7) -0.019(6)
C76 0.149(13) 0.100(12) 0.146(14) 0.016(10) -0.039(11) -0.071(11)
C77 0.132(11) 0.063(8) 0.095(10) -0.007(7) -0.042(9) -0.015(7)
C78 0.092(9) 0.035(6) 0.244(17) -0.007(9) 0.022(10) -0.016(6)
C81 0.042(4) 0.037(5) 0.034(5) 0.012(4) -0.004(4) -0.002(4)
C82 0.035(4) 0.043(5) 0.047(5) 0.010(4) 0.007(4) 0.006(4)
C83 0.046(5) 0.065(7) 0.076(7) -0.016(6) 0.005(5) -0.005(5)
C84 0.080(7) 0.062(7) 0.088(8) -0.031(6) 0.024(6) -0.028(6)
C85 0.098(8) 0.061(7) 0.057(7) -0.016(6) 0.009(6) 0.012(6)
C87 0.036(5) 0.061(6) 0.072(7) 0.010(5) 0.008(4) 0.003(4)
C86 0.081(7) 0.060(7) 0.078(8) -0.002(6) 0.007(6) 0.027(6)
C88 0.159(13) 0.068(8) 0.092(10) -0.031(7) 0.027(9) 0.006(8)
C91 0.035(4) 0.077(7) 0.037(5) -0.003(5) -0.021(4) -0.008(4)
C92 0.025(4) 0.125(10) 0.050(6) 0.013(6) -0.017(4) -0.003(5)
C93 0.043(5) 0.098(9) 0.061(7) 0.031(6) -0.013(5) -0.003(5)
C94 0.036(5) 0.145(12) 0.078(8) 0.030(8) -0.002(5) 0.010(6)
C95 0.074(8) 0.293(23) 0.054(8) 0.049(11) -0.035(7) 0.037(11)
C96 0.089(10) 0.541(41) 0.098(12) -0.074(18) -0.064(10) 0.145(18)
C97 0.096(10) 0.479(34) 0.032(7) -0.064(13) -0.026(7) 0.106(15)
C98 0.086(10) 0.573(43) 0.076(10) 0.084(17) -0.044(9) 0.082(17)
C101 0.062(6) 0.056(6) 0.038(5) 0.000(4) 0.001(4) -0.022(5)
C102 0.061(6) 0.107(9) 0.064(7) -0.014(7) -0.010(6) -0.042(6)
C103 0.077(9) 0.311(25) 0.103(11) -0.075(13) -0.029(8) -0.067(12)
C104 0.089(11) 0.454(37) 0.148(16) -0.178(20) 0.003(11) -0.102(16)
C105 0.170(16) 0.272(24) 0.071(10) -0.056(12) 0.000(10) -0.126(16)
C106 0.137(11) 0.132(12) 0.036(6) 0.006(7) 0.010(7) -0.079(9)
C107 0.084(8) 0.107(10) 0.045(6) -0.012(6) 0.008(6) -0.058(7)
C108 0.181(18) 0.492(41) 0.092(12) -0.129(18) -0.012(12) -0.171(22)
C111 0.047(5) 0.035(5) 0.047(5) -0.006(4) 0.004(4) 0.003(4)
C112 0.051(5) 0.035(5) 0.048(6) -0.004(4) 0.002(4) -0.005(4)
C113 0.082(7) 0.048(6) 0.055(7) 0.001(5) 0.001(5) -0.002(5)
C114 0.100(8) 0.074(8) 0.049(7) 0.009(6) 0.009(6) -0.027(7)
C115 0.066(6) 0.054(6) 0.076(8) 0.007(6) -0.002(6) -0.015(5)
C116 0.090(8) 0.047(6) 0.066(7) -0.008(5) -0.008(6) -0.009(5)
C117 0.087(7) 0.038(5) 0.063(7) 0.000(5) 0.017(6) -0.010(5)
C118 0.121(11) 0.067(8) 0.152(13) 0.021(8) 0.010(10) -0.048(8)
C121 0.037(4) 0.044(5) 0.044(5) 0.007(4) -0.011(4) -0.008(4)
C122 0.043(4) 0.037(5) 0.030(5) 0.004(4) -0.002(4) -0.003(4)
C123 0.046(5) 0.049(5) 0.046(5) 0.006(4) -0.006(4) -0.001(4)
C124 0.055(6) 0.068(7) 0.059(6) 0.022(6) -0.001(5) 0.009(5)
C125 0.092(8) 0.044(6) 0.045(6) 0.008(5) 0.016(5) 0.008(5)
C126 0.097(8) 0.049(6) 0.084(8) 0.006(6) 0.004(7) -0.011(6)
C127 0.057(6) 0.050(6) 0.054(6) 0.012(5) -0.006(5) -0.011(4)
C128 0.156(12) 0.064(8) 0.091(9) 0.025(7) 0.024(9) 0.033(8)
C131 0.053(5) 0.056(6) 0.053(6) 0.006(5) -0.002(5) 0.005(5)
C132 0.073(7) 0.078(8) 0.042(6) -0.009(5) 0.011(5) 0.019(6)
C133 0.092(8) 0.073(8) 0.055(7) -0.010(6) -0.002(6) 0.027(6)
C134 0.105(10) 0.115(12) 0.109(11) -0.042(9) 0.029(9) 0.025(9)
C135 0.135(14) 0.212(21) 0.134(15) -0.091(14) 0.017(12) 0.040(14)
C136 0.108(13) 0.378(34) 0.199(20) -0.111(21) 0.109(13) -0.054(16)
C137 0.091(10) 0.238(21) 0.149(14) -0.097(14) 0.065(10) -0.028(11)
C138 0.235(23) 0.378(36) 0.221(22) -0.198(24) 0.126(19) -0.011(23)
C141 0.056(5) 0.035(5) 0.041(5) 0.005(4) -0.004(4) 0.005(4)
C142 0.044(5) 0.072(7) 0.044(6) 0.011(5) 0.002(4) -0.010(5)
C143 0.065(7) 0.178(14) 0.040(6) -0.020(7) 0.005(5) -0.045(8)
C144 0.085(9) 0.240(19) 0.043(7) -0.040(9) 0.017(6) -0.050(10)
C145 0.057(6) 0.130(11) 0.054(7) 0.006(7) 0.007(5) -0.038(7)
C146 0.038(5) 0.057(6) 0.077(7) 0.014(5) -0.010(5) -0.010(4)
C147 0.040(5) 0.046(5) 0.045(5) -0.008(4) -0.005(4) 0.001(4)
C148 0.087(9) 0.250(21) 0.092(10) -0.019(11) 0.033(8) -0.074(11)
C151 0.039(5) 0.025(4) 0.061(6) -0.010(4) -0.017(4) 0.004(3)
C152 0.029(4) 0.040(5) 0.049(5) -0.003(4) 0.003(4) 0.008(3)
C153 0.033(4) 0.039(5) 0.085(7) 0.014(5) 0.001(4) 0.007(4)
C154 0.041(5) 0.039(5) 0.118(9) 0.016(6) 0.011(6) 0.015(4)
C155 0.053(6) 0.056(6) 0.094(8) 0.021(6) 0.020(6) 0.004(5)
C156 0.054(6) 0.050(6) 0.113(9) 0.011(6) 0.024(6) 0.002(5)
C157 0.040(5) 0.040(5) 0.088(8) -0.003(5) 0.015(5) -0.005(4)
C158 0.083(8) 0.054(7) 0.144(11) 0.029(7) 0.018(8) 0.004(6)

loop_
_atom_site_label
_atom_site_type_symbol
_atom_site_fract_x
_atom_site_fract_y
_atom_site_fract_z
_atom_site_U_iso_or_equiv
_atom_site_thermal_displace_type
_atom_site_occupancy
_atom_site_calc_flag
_atom_site_refinement_flags
Mn1 Mn 0.55679(4) 0.16616(3) 0.74813(4) 0.0318(3) Uani 1 d .
Mn2 Mn 0.50589(4) 0.10414(4) 0.69571(4) 0.0345(3) Uani 1 d .
Mn3 Mn 0.51402(4) 0.10447(3) 0.79552(4) 0.0319(3) Uani 1 d .
Mn4 Mn 0.45471(4) 0.16111(3) 0.74075(4) 0.0319(3) Uani 1 d .
Mn5 Mn 0.65350(4) 0.16986(4) 0.75812(4) 0.0344(3) Uani 1 d .
Mn6 Mn 0.51800(4) 0.10193(4) 0.88963(4) 0.0362(3) Uani 1 d .
Mn7 Mn 0.35810(4) 0.15641(4) 0.73329(4) 0.0357(3) Uani 1 d .
Mn8 Mn 0.50055(4) 0.09966(4) 0.60152(4) 0.0403(3) Uani 1 d .
Mn9 Mn 0.61506(4) 0.14360(4) 0.85499(4) 0.0404(3) Uani 1 d .
Mn10 Mn 0.41298(4) 0.12829(4) 0.83636(4) 0.0368(3) Uani 1 d .
Mn11 Mn 0.39756(4) 0.12438(4) 0.63752(4) 0.0448(3) Uani 1 d .
Mn12 Mn 0.60081(4) 0.13924(4) 0.65231(4) 0.0425(3) Uani 1 d .
O1 O 0.5524(2) 0.10727(14) 0.7489(2) 0.0320(12) Uani 1 d .
O2 O 0.5093(2) 0.16304(14) 0.7866(2) 0.0343(12) Uani 1 d .
O3 O 0.5024(2) 0.1625(2) 0.7022(2) 0.0355(12) Uani 1 d .
O4 O 0.4672(2) 0.10311(15) 0.7413(2) 0.0340(12) Uani 1 d .
O5 O 0.6070(2) 0.1662(2) 0.7955(2) 0.0359(13) Uani 1 d .
O6 O 0.5586(2) 0.11369(15) 0.8467(2) 0.0343(12) Uani 1 d .
O7 O 0.4729(2) 0.10401(15) 0.8363(2) 0.0371(13) Uani 1 d .
O8 O 0.4112(2) 0.15354(15) 0.7797(2) 0.0354(13) Uani 1 d .
O9 O 0.4036(2) 0.1534(2) 0.6937(2) 0.0359(13) Uani 1 d .
O10 O 0.4600(2) 0.1070(2) 0.6445(2) 0.0410(14) Uani 1 d .
O11 O 0.5468(2) 0.1077(2) 0.6531(2) 0.0372(13) Uani 1 d .
O12 O 0.6018(2) 0.16106(15) 0.7106(2) 0.0343(12) Uani 1 d .
O13 O 0.6694(2) 0.1042(2) 0.7658(2) 0.0459(14) Uani 1 d .
O14 O 0.6517(2) 0.0913(2) 0.8374(2) 0.067(2) Uani 1 d .
O15 O 0.7032(2) 0.1837(2) 0.8072(2) 0.0438(14) Uani 1 d .
O16 O 0.6731(2) 0.1732(2) 0.8704(2) 0.063(2) Uani 1 d .
O17 O 0.6272(2) 0.1276(3) 0.9190(2) 0.088(3) Uani 1 d .
O18 O 0.5661(2) 0.0994(2) 0.9429(2) 0.0436(14) Uani 1 d .
O19 O 0.5304(2) 0.0374(2) 0.8743(2) 0.0439(14) Uani 1 d .
O20 O 0.5237(2) 0.0454(2) 0.7987(2) 0.0388(13) Uani 1 d .
O21 O 0.5092(2) 0.1656(2) 0.9089(2) 0.0404(13) Uani 1 d .
O22 O 0.4392(2) 0.1831(2) 0.8719(2) 0.060(2) Uani 1 d .
O23 O 0.4763(2) 0.0796(2) 0.9282(2) 0.0448(14) Uani 1 d .
O24 O 0.4067(2) 0.1015(2) 0.8934(2) 0.069(2) Uani 1 d .
O25 O 0.3534(2) 0.1520(2) 0.8435(2) 0.048(2) Uani 1 d .
O26 O 0.3134(2) 0.1666(2) 0.7745(2) 0.0466(15) Uani 1 d .
O27 O 0.3761(2) 0.0741(2) 0.8061(2) 0.068(2) Uani 1 d .
O28 O 0.3453(2) 0.0908(2) 0.7314(2) 0.050(2) Uani 1 d .
O29 O 0.4483(2) 0.22119(15) 0.7455(2) 0.0378(13) Uani 1 d .
O30 O 0.3699(2) 0.2231(2) 0.7372(2) 0.0457(14) Uani 1 d .
O31 O 0.3060(2) 0.1652(2) 0.6843(2) 0.0481(15) Uani 1 d .
O32 O 0.3319(2) 0.1362(2) 0.6243(2) 0.073(2) Uani 1 d .
O33 O 0.3847(2) 0.0974(2) 0.5774(2) 0.065(2) Uani 1 d .
O34 O 0.4513(2) 0.0892(2) 0.5508(2) 0.056(2) Uani 1 d .
O35 O 0.4984(2) 0.0326(2) 0.6201(2) 0.054(2) Uani 1 d .
O36 O 0.5044(2) 0.0447(2) 0.6948(2) 0.0446(14) Uani 1 d .
O37 O 0.4988(2) 0.1646(2) 0.5821(2) 0.0418(14) Uani 1 d .
O38 O 0.5648(2) 0.1915(2) 0.6196(2) 0.056(2) Uani 1 d .
O39 O 0.5439(2) 0.0839(2) 0.5610(2) 0.0468(15) Uani 1 d .
O40 O 0.6090(2) 0.1171(2) 0.5925(2) 0.069(2) Uani 1 d .
O41 O 0.6588(2) 0.1671(2) 0.6474(2) 0.057(2) Uani 1 d .
O42 O 0.6995(2) 0.1760(2) 0.7173(2) 0.0402(13) Uani 1 d .
O43 O 0.5561(2) 0.22584(15) 0.7431(2) 0.0372(13) Uani 1 d .
O44 O 0.6333(2) 0.2356(2) 0.7469(2) 0.0428(14) Uani 1 d .
O45 O 0.5825(3) 0.1996(2) 0.8772(4) 0.128(4) Uani 1 d .
O46 O 0.3810(3) 0.0634(2) 0.6658(3) 0.094(3) Uani 1 d .
O47 O 0.4119(2) 0.1814(2) 0.6018(2) 0.0474(15) Uani 1 d .
O48 O 0.6421(2) 0.0840(2) 0.6814(2) 0.069(2) Uani 1 d .
O300 O 0.5439(5) 0.2571(4) 0.8306(4) 0.193(5) Uiso 1 d .
O301 O 0.4440(2) 0.2503(2) 0.6532(2) 0.074(2) Uani 1 d .
O302 O 0.6034(6) 0.0140(6) 0.7016(6) 0.266(8) Uiso 1 d .
C1 C 0.6661(3) 0.0818(3) 0.8002(4) 0.064(3) Uani 1 d .
C2 C 0.6817(3) 0.0360(3) 0.7966(3) 0.061(3) Uani 1 d .
C3 C 0.6988(4) 0.0213(3) 0.7621(4) 0.086(4) Uani 1 d .
H3A H 0.7009(4) 0.0380(3) 0.7367(4) 0.103 Uiso 1 calc R
C4 C 0.7142(4) -0.0204(4) 0.7635(6) 0.124(6) Uani 1 d .
H4A H 0.7313(4) -0.0277(4) 0.7406(6) 0.149 Uiso 1 calc R
C5 C 0.7086(4) -0.0482(4) 0.7898(7) 0.128(7) Uani 1 d .
C6 C 0.6915(6) -0.0332(4) 0.8264(6) 0.159(8) Uani 1 d .
H6A H 0.6896(6) -0.0518(4) 0.8502(6) 0.191 Uiso 1 calc R
C7 C 0.6759(5) 0.0097(4) 0.8320(4) 0.112(5) Uani 1 d .
H7A H 0.6630(5) 0.0183(4) 0.8573(4) 0.134 Uiso 1 calc R
C8 C 0.7248(5) -0.0920(4) 0.7908(6) 0.161(7) Uani 1 d .
H8A H 0.7155(5) -0.1061(4) 0.8165(6) 0.241 Uiso 1 calc R
H8B H 0.7582(5) -0.0925(4) 0.7935(6) 0.241 Uiso 1 calc R
H8C H 0.7111(5) -0.1058(4) 0.7630(6) 0.241 Uiso 1 calc R
C11 C 0.7052(3) 0.1853(3) 0.8488(3) 0.044(2) Uani 1 d .
C12 C 0.7473(3) 0.2006(3) 0.8783(3) 0.057(3) Uani 1 d .
C13 C 0.7864(3) 0.2108(3) 0.8602(3) 0.060(3) Uani 1 d .
H13A H 0.7866(3) 0.2072(3) 0.8290(3) 0.072 Uiso 1 calc R
C14 C 0.8253(3) 0.2261(4) 0.8876(3) 0.092(4) Uani 1 d .
H14A H 0.8516(3) 0.2326(4) 0.8746(3) 0.110 Uiso 1 calc R
C15 C 0.8265(4) 0.2322(5) 0.9332(4) 0.120(6) Uani 1 d .
C16 C 0.7876(4) 0.2233(5) 0.9513(4) 0.138(7) Uani 1 d .
H16A H 0.7876(4) 0.2273(5) 0.9824(4) 0.165 Uiso 1 calc R
C17 C 0.7477(3) 0.2083(4) 0.9238(3) 0.098(5) Uani 1 d .
H17A H 0.7209(3) 0.2034(4) 0.9366(3) 0.118 Uiso 1 calc R
C18 C 0.8684(4) 0.2514(7) 0.9631(5) 0.216(12) Uani 1 d .
H18A H 0.8624(4) 0.2534(7) 0.9940(5) 0.324 Uiso 1 calc R
H18B H 0.8739(4) 0.2789(7) 0.9518(5) 0.324 Uiso 1 calc R
H18C H 0.8954(4) 0.2343(7) 0.9623(5) 0.324 Uiso 1 calc R
C21 C 0.6079(3) 0.1114(3) 0.9487(3) 0.053(2) Uani 1 d .
C22 C 0.6351(3) 0.1055(3) 0.9942(3) 0.067(3) Uani 1 d .
C23 C 0.6804(4) 0.1179(6) 1.0022(4) 0.174(9) Uani 1 d .
H23A H 0.6933(4) 0.1317(6) 0.9795(4) 0.209 Uiso 1 calc R
C24 C 0.7077(5) 0.1098(6) 1.0443(5) 0.188(10) Uani 1 d .
H24A H 0.7386(5) 0.1189(6) 1.0494(5) 0.225 Uiso 1 calc R
C25 C 0.6918(4) 0.0901(5) 1.0770(4) 0.111(5) Uani 1 d .
C26 C 0.6459(4) 0.0779(4) 1.0692(3) 0.095(4) Uani 1 d .
H26A H 0.6335(4) 0.0634(4) 1.0918(3) 0.114 Uiso 1 calc R
C27 C 0.6179(4) 0.0869(4) 1.0284(3) 0.073(3) Uani 1 d .
H27A H 0.5863(4) 0.0799(4) 1.0244(3) 0.088 Uiso 1 calc R
C28 C 0.7246(5) 0.0826(6) 1.1218(4) 0.163(8) Uani 1 d .
H28A H 0.7083(5) 0.0680(6) 1.1428(4) 0.244 Uiso 1 calc R
H28B H 0.7357(5) 0.1089(6) 1.1349(4) 0.244 Uiso 1 calc R
H28C H 0.7507(5) 0.0661(6) 1.1160(4) 0.244 Uiso 1 calc R
C31 C 0.5339(3) 0.0239(2) 0.8357(3) 0.036(2) Uani 1 d .
C32 C 0.5507(3) -0.0190(2) 0.8319(3) 0.040(2) Uani 1 d .
C33 C 0.5590(3) -0.0346(3) 0.7914(3) 0.065(3) Uani 1 d .
H33A H 0.5526(3) -0.0185(3) 0.7649(3) 0.077 Uiso 1 calc R
C34 C 0.5775(4) -0.0749(3) 0.7896(4) 0.082(4) Uani 1 d .
H34A H 0.5828(4) -0.0854(3) 0.7616(4) 0.099 Uiso 1 calc R
C35 C 0.5878(3) -0.0989(3) 0.8274(4) 0.062(3) Uani 1 d .
C36 C 0.5789(3) -0.0827(3) 0.8681(3) 0.065(3) Uani 1 d .
H36A H 0.5858(3) -0.0985(3) 0.8948(3) 0.077 Uiso 1 calc R
C37 C 0.5597(3) -0.0432(3) 0.8701(3) 0.058(3) Uani 1 d .
H37A H 0.5530(3) -0.0332(3) 0.8978(3) 0.069 Uiso 1 calc R
C38 C 0.6089(4) -0.1422(3) 0.8252(4) 0.092(4) Uani 1 d .
H38A H 0.6137(4) -0.1545(3) 0.8552(4) 0.138 Uiso 1 calc R
H38B H 0.6382(4) -0.1401(3) 0.8142(4) 0.138 Uiso 1 calc R
H38C H 0.5879(4) -0.1594(3) 0.8046(4) 0.138 Uiso 1 calc R
C41 C 0.4771(3) 0.1916(3) 0.8964(3) 0.044(2) Uani 1 d .
C42 C 0.4839(3) 0.2349(2) 0.9130(2) 0.039(2) Uani 1 d .
C43 C 0.5227(3) 0.2466(3) 0.9436(3) 0.049(2) Uani 1 d .
H43A H 0.5454(3) 0.2268(3) 0.9541(3) 0.059 Uiso 1 calc R
C44 C 0.5284(3) 0.2876(3) 0.9590(3) 0.050(2) Uani 1 d .
H44A H 0.5549(3) 0.2948(3) 0.9796(3) 0.060 Uiso 1 calc R
C45 C 0.4956(3) 0.3175(3) 0.9441(3) 0.048(2) Uani 1 d .
C46 C 0.4574(4) 0.3053(3) 0.9145(3) 0.067(3) Uani 1 d .
H46B H 0.4348(4) 0.3252(3) 0.9042(3) 0.081 Uiso 1 calc R
C47 C 0.4505(3) 0.2649(3) 0.8987(3) 0.057(3) Uani 1 d .
H47B H 0.4236(3) 0.2579(3) 0.8786(3) 0.068 Uiso 1 calc R
C48 C 0.5016(4) 0.3620(3) 0.9607(3) 0.077(3) Uani 1 d .
H48B H 0.5306(4) 0.3646(3) 0.9814(3) 0.116 Uiso 1 calc R
H48C H 0.4762(4) 0.3695(3) 0.9763(3) 0.116 Uiso 1 calc R
H48D H 0.5019(4) 0.3803(3) 0.9350(3) 0.116 Uiso 1 calc R
C51 C 0.4325(3) 0.0809(3) 0.9231(3) 0.044(2) Uani 1 d .
C52 C 0.4088(3) 0.0581(3) 0.9555(3) 0.056(3) Uani 1 d .
C53 C 0.4331(4) 0.0312(3) 0.9872(3) 0.058(3) Uani 1 d .
H53A H 0.4650(4) 0.0270(3) 0.9882(3) 0.070 Uiso 1 calc R
C54 C 0.4091(4) 0.0104(3) 1.0179(4) 0.081(3) Uani 1 d .
H54A H 0.4256(4) -0.0078(3) 1.0391(4) 0.098 Uiso 1 calc R
C55 C 0.3645(4) 0.0154(4) 1.0180(4) 0.079(3) Uani 1 d .
C56 C 0.3402(4) 0.0403(5) 0.9866(5) 0.117(5) Uani 1 d .
H56A H 0.3080(4) 0.0429(5) 0.9854(5) 0.140 Uiso 1 calc R
C57 C 0.3624(4) 0.0630(4) 0.9549(4) 0.096(4) Uani 1 d .
H57A H 0.3452(4) 0.0810(4) 0.9340(4) 0.115 Uiso 1 calc R
C58 C 0.3400(5) -0.0079(5) 1.0527(5) 0.150(7) Uani 1 d .
H58A H 0.3075(5) -0.0005(5) 1.0481(5) 0.224 Uiso 1 calc R
H58B H 0.3542(5) -0.0004(5) 1.0832(5) 0.224 Uiso 1 calc R
H58C H 0.3431(5) -0.0375(5) 1.0486(5) 0.224 Uiso 1 calc R
C61 C 0.3186(2) 0.1668(2) 0.8170(3) 0.037(2) Uani 1 d .
C62 C 0.2811(2) 0.1844(2) 0.8391(3) 0.039(2) Uani 1 d .
C63 C 0.2825(3) 0.1809(3) 0.8854(3) 0.061(3) Uani 1 d .
H63A H 0.3076(3) 0.1670(3) 0.9026(3) 0.073 Uiso 1 calc R
C64 C 0.2488(4) 0.1968(4) 0.9071(4) 0.086(4) Uani 1 d .
H64A H 0.2512(4) 0.1948(4) 0.9388(4) 0.103 Uiso 1 calc R
C65 C 0.2100(3) 0.2165(3) 0.8811(4) 0.073(3) Uani 1 d .
C66 C 0.2081(3) 0.2190(3) 0.8345(3) 0.068(3) Uani 1 d .
H66A H 0.1828(3) 0.2320(3) 0.8166(3) 0.081 Uiso 1 calc R
C67 C 0.2423(3) 0.2029(3) 0.8148(3) 0.049(2) Uani 1 d .
H67A H 0.2397(3) 0.2042(3) 0.7830(3) 0.058 Uiso 1 calc R
C68 C 0.1724(4) 0.2346(4) 0.9036(4) 0.102(4) Uani 1 d .
H68A H 0.1795(4) 0.2300(4) 0.9361(4) 0.152 Uiso 1 calc R
H68B H 0.1431(4) 0.2215(4) 0.8917(4) 0.152 Uiso 1 calc R
H68C H 0.1702(4) 0.2641(4) 0.8976(4) 0.152 Uiso 1 calc R
C71 C 0.3545(3) 0.0658(3) 0.7643(4) 0.071(3) Uani 1 d .
C72 C 0.3364(4) 0.0202(3) 0.7551(4) 0.073(3) Uani 1 d .
C73 C 0.3476(4) -0.0074(4) 0.7892(5) 0.115(5) Uani 1 d .
H73A H 0.3658(4) 0.0002(4) 0.8169(5) 0.138 Uiso 1 calc R
C74 C 0.3302(4) -0.0491(4) 0.7812(6) 0.129(6) Uani 1 d .
H74A H 0.3353(4) -0.0692(4) 0.8042(6) 0.155 Uiso 1 calc R
C75 C 0.3054(4) -0.0591(4) 0.7379(5) 0.089(4) Uani 1 d .
C76 C 0.2993(5) -0.0322(5) 0.7084(5) 0.139(7) Uani 1 d .
H76A H 0.2832(5) -0.0398(5) 0.6798(5) 0.166 Uiso 1 calc R
C77 C 0.3149(4) 0.0106(4) 0.7142(4) 0.103(5) Uani 1 d .
H77A H 0.3100(4) 0.0300(4) 0.6905(4) 0.124 Uiso 1 calc R
C78 C 0.2877(4) -0.1043(3) 0.7326(5) 0.124(6) Uani 1 d .
H78A H 0.2975(4) -0.1192(3) 0.7608(5) 0.186 Uiso 1 calc R
H78B H 0.3003(4) -0.1177(3) 0.7083(5) 0.186 Uiso 1 calc R
H78C H 0.2542(4) -0.1043(3) 0.7256(5) 0.186 Uiso 1 calc R
C81 C 0.4091(3) 0.2391(2) 0.7500(3) 0.039(2) Uani 1 d .
C82 C 0.4104(3) 0.2807(3) 0.7708(3) 0.042(2) Uani 1 d .
C83 C 0.4509(3) 0.3030(3) 0.7843(3) 0.063(3) Uani 1 d .
H83A H 0.4794(3) 0.2910(3) 0.7808(3) 0.076 Uiso 1 calc R
C84 C 0.4507(4) 0.3424(3) 0.8027(4) 0.076(3) Uani 1 d .
H84A H 0.4783(4) 0.3578(3) 0.8087(4) 0.091 Uiso 1 calc R
C85 C 0.4098(4) 0.3591(3) 0.8122(3) 0.072(3) Uani 1 d .
C87 C 0.3698(3) 0.2980(3) 0.7813(3) 0.056(3) Uani 1 d .
H87A H 0.3420(3) 0.2830(3) 0.7750(3) 0.068 Uiso 1 calc R
C86 C 0.3694(4) 0.3368(3) 0.8010(3) 0.074(3) Uani 1 d .
H86A H 0.3413(4) 0.3481(3) 0.8068(3) 0.088 Uiso 1 calc R
C88 C 0.4102(5) 0.4009(4) 0.8355(4) 0.106(5) Uani 1 d .
H88A H 0.4415(5) 0.4118(4) 0.8406(4) 0.159 Uiso 1 calc R
H88B H 0.3994(5) 0.3977(4) 0.8644(4) 0.159 Uiso 1 calc R
H88C H 0.3900(5) 0.4198(4) 0.8165(4) 0.159 Uiso 1 calc R
C91 C 0.3025(3) 0.1551(3) 0.6423(3) 0.053(2) Uani 1 d .
C92 C 0.2574(3) 0.1652(4) 0.6146(3) 0.069(3) Uani 1 d .
C93 C 0.2247(3) 0.1895(3) 0.6283(3) 0.070(3) Uani 1 d .
H93A H 0.2288(3) 0.1990(3) 0.6584(3) 0.084 Uiso 1 calc R
C94 C 0.1848(3) 0.2008(4) 0.5981(4) 0.088(4) Uani 1 d .
H94A H 0.1625(3) 0.2176(4) 0.6086(4) 0.105 Uiso 1 calc R
C95 C 0.1777(4) 0.1880(6) 0.5541(4) 0.145(7) Uani 1 d .
C96 C 0.2116(5) 0.1636(8) 0.5404(5) 0.251(14) Uani 1 d .
H96A H 0.2075(5) 0.1537(8) 0.5105(5) 0.302 Uiso 1 calc R
C97 C 0.2500(5) 0.1537(7) 0.5687(4) 0.206(11) Uani 1 d .
H97A H 0.2731(5) 0.1385(7) 0.5575(4) 0.247 Uiso 1 calc R
C98 C 0.1342(5) 0.2014(8) 0.5223(5) 0.251(14) Uani 1 d .
H98A H 0.1346(5) 0.1899(8) 0.4924(5) 0.377 Uiso 1 calc R
H98B H 0.1333(5) 0.2314(8) 0.5203(5) 0.377 Uiso 1 calc R
H98C H 0.1071(5) 0.1916(8) 0.5338(5) 0.377 Uiso 1 calc R
C101 C 0.4087(3) 0.0865(3) 0.5481(3) 0.053(2) Uani 1 d .
C102 C 0.3835(3) 0.0672(4) 0.5046(4) 0.079(4) Uani 1 d .
C103 C 0.3354(5) 0.0636(6) 0.4994(5) 0.168(8) Uani 1 d .
H10A H 0.3191(5) 0.0725(6) 0.5223(5) 0.202 Uiso 1 calc R
C104 C 0.3120(5) 0.0462(8) 0.4588(6) 0.232(13) Uani 1 d .
H10C H 0.2795(5) 0.0455(8) 0.4536(6) 0.278 Uiso 1 calc R
C105 C 0.3366(6) 0.0296(6) 0.4256(5) 0.173(9) Uani 1 d .
C106 C 0.3840(4) 0.0341(4) 0.4320(3) 0.102(5) Uani 1 d .
H10B H 0.4011(4) 0.0245(4) 0.4101(3) 0.123 Uiso 1 calc R
C107 C 0.4062(4) 0.0533(4) 0.4719(3) 0.079(4) Uani 1 d .
H10F H 0.4385(4) 0.0565(4) 0.4760(3) 0.095 Uiso 1 calc R
C108 C 0.3089(6) 0.0094(8) 0.3828(5) 0.258(14) Uani 1 d .
H10G H 0.2763(6) 0.0091(8) 0.3853(5) 0.388 Uiso 1 calc R
H10H H 0.3196(6) -0.0188(8) 0.3802(5) 0.388 Uiso 1 calc R
H10I H 0.3135(6) 0.0250(8) 0.3562(5) 0.388 Uiso 1 calc R
C111 C 0.4937(3) 0.0215(2) 0.6589(3) 0.043(2) Uani 1 d .
C112 C 0.4743(3) -0.0200(3) 0.6672(3) 0.045(2) Uani 1 d .
C113 C 0.4579(3) -0.0278(3) 0.7076(3) 0.063(3) Uani 1 d .
H11A H 0.4612(3) -0.0077(3) 0.7307(3) 0.076 Uiso 1 calc R
C114 C 0.4367(4) -0.0652(3) 0.7136(3) 0.074(3) Uani 1 d .
H11B H 0.4254(4) -0.0700(3) 0.7408(3) 0.089 Uiso 1 calc R
C115 C 0.4315(3) -0.0950(3) 0.6813(4) 0.067(3) Uani 1 d .
C116 C 0.4482(4) -0.0874(3) 0.6408(4) 0.070(3) Uani 1 d .
H11C H 0.4449(4) -0.1077(3) 0.6179(4) 0.084 Uiso 1 calc R
C117 C 0.4697(3) -0.0497(3) 0.6339(3) 0.062(3) Uani 1 d .
H11D H 0.4809(3) -0.0448(3) 0.6066(3) 0.075 Uiso 1 calc R
C118 C 0.4070(4) -0.1358(4) 0.6872(5) 0.115(5) Uani 1 d .
H11E H 0.4069(4) -0.1528(4) 0.6605(5) 0.172 Uiso 1 calc R
H11F H 0.3754(4) -0.1303(4) 0.6914(5) 0.172 Uiso 1 calc R
H11G H 0.4232(4) -0.1502(4) 0.7136(5) 0.172 Uiso 1 calc R
C121 C 0.5260(3) 0.1944(3) 0.5939(3) 0.044(2) Uani 1 d .
C122 C 0.5119(3) 0.2364(2) 0.5763(2) 0.037(2) Uani 1 d .
C123 C 0.4733(3) 0.2429(3) 0.5446(3) 0.048(2) Uani 1 d .
H12A H 0.4550(3) 0.2200(3) 0.5335(3) 0.058 Uiso 1 calc R
C124 C 0.4601(3) 0.2822(3) 0.5282(3) 0.062(3) Uani 1 d .
H12B H 0.4328(3) 0.2854(3) 0.5071(3) 0.074 Uiso 1 calc R
C125 C 0.4862(4) 0.3163(3) 0.5422(3) 0.060(3) Uani 1 d .
C126 C 0.5256(4) 0.3108(3) 0.5755(4) 0.078(3) Uani 1 d .
H12C H 0.5440(4) 0.3337(3) 0.5859(4) 0.093 Uiso 1 calc R
C127 C 0.5377(3) 0.2716(3) 0.5930(3) 0.056(3) Uani 1 d .
H12D H 0.5633(3) 0.2686(3) 0.6162(3) 0.067 Uiso 1 calc R
C128 C 0.4738(5) 0.3588(3) 0.5229(4) 0.103(4) Uani 1 d .
H12E H 0.4964(5) 0.3787(3) 0.5371(4) 0.155 Uiso 1 calc R
H12F H 0.4433(5) 0.3664(3) 0.5290(4) 0.155 Uiso 1 calc R
H12G H 0.4737(5) 0.3585(3) 0.4905(4) 0.155 Uiso 1 calc R
C131 C 0.5860(3) 0.0946(3) 0.5621(3) 0.055(2) Uani 1 d .
C132 C 0.6101(3) 0.0792(3) 0.5257(3) 0.064(3) Uani 1 d .
C133 C 0.5892(4) 0.0506(3) 0.4942(3) 0.075(3) Uani 1 d .
H13B H 0.5596(4) 0.0408(3) 0.4971(3) 0.090 Uiso 1 calc R
C134 C 0.6097(5) 0.0359(4) 0.4589(4) 0.108(5) Uani 1 d .
H13C H 0.5943(5) 0.0164(4) 0.4386(4) 0.130 Uiso 1 calc R
C135 C 0.6507(6) 0.0492(6) 0.4537(6) 0.160(8) Uani 1 d .
C136 C 0.6750(5) 0.0763(8) 0.4865(7) 0.219(12) Uani 1 d .
H13D H 0.7054(5) 0.0843(8) 0.4841(7) 0.263 Uiso 1 calc R
C137 C 0.6542(5) 0.0916(6) 0.5231(5) 0.154(8) Uani 1 d .
H13E H 0.6703(5) 0.1096(6) 0.5449(5) 0.185 Uiso 1 calc R
C138 C 0.6775(7) 0.0355(8) 0.4134(7) 0.268(14) Uani 1 d .
H13F H 0.7072(7) 0.0494(8) 0.4169(7) 0.402 Uiso 1 calc R
H13G H 0.6593(7) 0.0431(8) 0.3845(7) 0.402 Uiso 1 calc R
H13H H 0.6822(7) 0.0058(8) 0.4145(7) 0.402 Uiso 1 calc R
C141 C 0.6961(3) 0.1748(2) 0.6749(3) 0.045(2) Uani 1 d .
C142 C 0.7377(3) 0.1837(3) 0.6542(3) 0.054(2) Uani 1 d .
C143 C 0.7376(4) 0.1730(4) 0.6087(3) 0.095(4) Uani 1 d .
H14B H 0.7114(4) 0.1607(4) 0.5915(3) 0.113 Uiso 1 calc R
C144 C 0.7753(4) 0.1808(5) 0.5902(4) 0.122(6) Uani 1 d .
H14C H 0.7745(4) 0.1738(5) 0.5595(4) 0.146 Uiso 1 calc R
C145 C 0.8158(3) 0.1986(4) 0.6134(3) 0.080(4) Uani 1 d .
C146 C 0.8154(3) 0.2084(3) 0.6578(3) 0.060(3) Uani 1 d .
H14D H 0.8419(3) 0.2206(3) 0.6746(3) 0.072 Uiso 1 calc R
C147 C 0.7777(3) 0.2012(3) 0.6788(3) 0.045(2) Uani 1 d .
H14E H 0.7789(3) 0.2081(3) 0.7096(3) 0.054 Uiso 1 calc R
C148 C 0.8566(4) 0.2087(5) 0.5903(4) 0.141(7) Uani 1 d .
H14F H 0.8504(4) 0.1993(5) 0.5590(4) 0.212 Uiso 1 calc R
H14G H 0.8841(4) 0.1949(5) 0.6060(4) 0.212 Uiso 1 calc R
H14H H 0.8617(4) 0.2384(5) 0.5909(4) 0.212 Uiso 1 calc R
C151 C 0.5923(3) 0.2478(2) 0.7379(3) 0.045(2) Uani 1 d .
C152 C 0.5832(2) 0.2896(2) 0.7179(3) 0.040(2) Uani 1 d .
C153 C 0.5382(3) 0.3058(3) 0.7099(3) 0.053(3) Uani 1 d .
H15A H 0.5132(3) 0.2901(3) 0.7169(3) 0.064 Uiso 1 calc R
C154 C 0.5306(3) 0.3454(3) 0.6912(4) 0.066(3) Uani 1 d .
H15B H 0.5007(3) 0.3567(3) 0.6876(4) 0.080 Uiso 1 calc R
C155 C 0.5658(3) 0.3683(3) 0.6781(4) 0.067(3) Uani 1 d .
C156 C 0.6099(3) 0.3511(3) 0.6845(4) 0.071(3) Uani 1 d .
H15C H 0.6343(3) 0.3658(3) 0.6751(4) 0.085 Uiso 1 calc R
C157 C 0.6184(3) 0.3129(3) 0.7043(3) 0.055(3) Uani 1 d .
H15D H 0.6487(3) 0.3024(3) 0.7088(3) 0.066 Uiso 1 calc R
C158 C 0.5564(4) 0.4102(3) 0.6557(4) 0.093(4) Uani 1 d .
H15E H 0.5851(4) 0.4217(3) 0.6489(4) 0.140 Uiso 1 calc R
H15F H 0.5434(4) 0.4286(3) 0.6760(4) 0.140 Uiso 1 calc R
H15G H 0.5346(4) 0.4071(3) 0.6278(4) 0.140 Uiso 1 calc R

loop_
_atom_type_symbol
_atom_type_description
_atom_type_scat_dispersion_real
_atom_type_scat_dispersion_imag
_atom_type_scat_source
C C 0.0033 0.0016 'International Tables Vol C Tables 4.2.6.8 and 6.1.1.4'
H H 0.0000 0.0000 'International Tables Vol C Tables 4.2.6.8 and 6.1.1.4'
O O 0.0106 0.0060 'International Tables Vol C Tables 4.2.6.8 and 6.1.1.4'
Mn Mn 0.3368 0.7283 'International Tables Vol C Tables 4.2.6.8 and 6.1.1.4'

loop_
_geom_angle_atom_site_label_1
_geom_angle_atom_site_label_2
_geom_angle_atom_site_label_3
_geom_angle
O5 Mn1 O12 84.9(2)
O5 Mn1 O1 92.1(2)
O12 Mn1 O1 88.5(2)
O5 Mn1 O3 174.9(2)
O12 Mn1 O3 98.5(2)
O1 Mn1 O3 84.2(2)
O5 Mn1 O43 93.2(2)
O12 Mn1 O43 92.4(2)
O1 Mn1 O43 174.7(2)
O3 Mn1 O43 90.5(2)
O5 Mn1 O2 95.8(2)
O12 Mn1 O2 172.0(2)
O1 Mn1 O2 83.5(2)
O3 Mn1 O2 80.3(2)
O43 Mn1 O2 95.6(2)
O5 Mn1 Mn5 42.4(2)
O12 Mn1 Mn5 43.11(14)
O1 Mn1 Mn5 96.29(14)
O3 Mn1 Mn5 141.4(2)
O43 Mn1 Mn5 87.91(14)
O2 Mn1 Mn5 138.24(13)
O5 Mn1 Mn2 134.6(2)
O12 Mn1 Mn2 87.99(15)
O1 Mn1 Mn2 42.82(14)
O3 Mn1 Mn2 42.28(15)
O43 Mn1 Mn2 131.95(15)
O2 Mn1 Mn2 85.82(14)
Mn5 Mn1 Mn2 121.65(5)
O5 Mn1 Mn3 88.8(2)
O12 Mn1 Mn3 130.2(2)
O1 Mn1 Mn3 42.32(15)
O3 Mn1 Mn3 86.2(2)
O43 Mn1 Mn3 137.4(2)
O2 Mn1 Mn3 41.98(14)
Mn5 Mn1 Mn3 119.63(5)
Mn2 Mn1 Mn3 62.79(4)
O5 Mn1 Mn4 135.7(2)
O12 Mn1 Mn4 138.56(14)
O1 Mn1 Mn4 82.97(14)
O3 Mn1 Mn4 40.4(2)
O43 Mn1 Mn4 92.94(14)
O2 Mn1 Mn4 39.92(13)
Mn5 Mn1 Mn4 178.04(6)
Mn2 Mn1 Mn4 58.87(4)
Mn3 Mn1 Mn4 58.68(4)
O10 Mn2 O11 84.1(2)
O10 Mn2 O3 89.4(2)
O11 Mn2 O3 93.3(2)
O10 Mn2 O4 98.9(2)
O11 Mn2 O4 176.1(2)
O3 Mn2 O4 84.1(2)
O10 Mn2 O1 174.1(2)
O11 Mn2 O1 96.4(2)
O3 Mn2 O1 84.6(2)
O4 Mn2 O1 80.5(2)
O10 Mn2 O36 91.5(2)
O11 Mn2 O36 93.8(2)
O3 Mn2 O36 172.8(2)
O4 Mn2 O36 88.7(2)
O1 Mn2 O36 94.3(2)
O10 Mn2 Mn8 42.5(2)
O11 Mn2 Mn8 42.56(14)
O3 Mn2 Mn8 99.1(2)
O4 Mn2 Mn8 140.77(14)
O1 Mn2 Mn8 138.7(2)
O36 Mn2 Mn8 86.4(2)
O10 Mn2 Mn1 131.7(2)
O11 Mn2 Mn1 89.7(2)
O3 Mn2 Mn1 43.10(14)
O4 Mn2 Mn1 86.40(15)
O1 Mn2 Mn1 42.45(14)
O36 Mn2 Mn1 136.7(2)
Mn8 Mn2 Mn1 122.33(5)
O10 Mn2 Mn4 89.4(2)
O11 Mn2 Mn4 136.0(2)
O3 Mn2 Mn4 43.0(2)
O4 Mn2 Mn4 41.85(15)
O1 Mn2 Mn4 86.14(14)
O36 Mn2 Mn4 129.9(2)
Mn8 Mn2 Mn4 124.12(5)
Mn1 Mn2 Mn4 63.16(4)
O10 Mn2 Mn3 139.2(2)
O11 Mn2 Mn3 136.38(15)
O3 Mn2 Mn3 83.8(2)
O4 Mn2 Mn3 40.46(13)
O1 Mn2 Mn3 40.02(15)
O36 Mn2 Mn3 90.9(2)
Mn8 Mn2 Mn3 176.90(6)
Mn1 Mn2 Mn3 59.13(4)
Mn4 Mn2 Mn3 58.88(4)
O7 Mn3 O6 84.5(2)
O7 Mn3 O2 93.4(2)
O6 Mn3 O2 88.9(2)
O7 Mn3 O1 174.6(2)
O6 Mn3 O1 99.9(2)
O2 Mn3 O1 83.7(2)
O7 Mn3 O20 93.8(2)
O6 Mn3 O20 92.3(2)
O2 Mn3 O20 172.8(2)
O1 Mn3 O20 89.1(2)
O7 Mn3 O4 95.9(2)
O6 Mn3 O4 172.1(2)
O2 Mn3 O4 83.2(2)
O1 Mn3 O4 79.3(2)
O20 Mn3 O4 95.5(2)
O7 Mn3 Mn6 42.45(14)
O6 Mn3 Mn6 43.2(2)
O2 Mn3 Mn6 99.1(2)
O1 Mn3 Mn6 142.47(14)
O20 Mn3 Mn6 86.5(2)
O4 Mn3 Mn6 138.2(2)
O7 Mn3 Mn1 136.0(2)
O6 Mn3 Mn1 89.5(2)
O2 Mn3 Mn1 42.8(2)
O1 Mn3 Mn1 41.77(14)
O20 Mn3 Mn1 130.1(2)
O4 Mn3 Mn1 84.80(15)
Mn6 Mn3 Mn1 124.72(5)
O7 Mn3 Mn4 88.98(15)
O6 Mn3 Mn4 130.4(2)
O2 Mn3 Mn4 42.38(13)
O1 Mn3 Mn4 85.84(14)
O20 Mn3 Mn4 137.24(15)
O4 Mn3 Mn4 41.83(15)
Mn6 Mn3 Mn4 121.25(5)
Mn1 Mn3 Mn4 62.69(4)
O7 Mn3 Mn2 135.35(14)
O6 Mn3 Mn2 139.5(2)
O2 Mn3 Mn2 82.6(2)
O1 Mn3 Mn2 39.85(13)
O20 Mn3 Mn2 91.9(2)
O4 Mn3 Mn2 39.49(15)
Mn6 Mn3 Mn2 177.10(6)
Mn1 Mn3 Mn2 58.08(4)
Mn4 Mn3 Mn2 58.68(4)
O8 Mn4 O9 84.8(2)
O8 Mn4 O4 90.8(2)
O9 Mn4 O4 90.3(2)
O8 Mn4 O2 97.5(2)
O9 Mn4 O2 173.6(2)
O4 Mn4 O2 83.7(2)
O8 Mn4 O3 173.4(2)
O9 Mn4 O3 96.8(2)
O4 Mn4 O3 82.8(2)
O2 Mn4 O3 80.2(2)
O8 Mn4 O29 90.1(2)
O9 Mn4 O29 96.4(2)
O4 Mn4 O29 173.3(2)
O2 Mn4 O29 89.7(2)
O3 Mn4 O29 96.1(2)
O8 Mn4 Mn7 42.70(13)
O9 Mn4 Mn7 43.1(2)
O4 Mn4 Mn7 97.87(14)
O2 Mn4 Mn7 140.0(2)
O3 Mn4 Mn7 139.77(14)
O29 Mn4 Mn7 87.28(14)
O8 Mn4 Mn2 132.2(2)
O9 Mn4 Mn2 88.7(2)
O4 Mn4 Mn2 41.8(2)
O2 Mn4 Mn2 85.3(2)
O3 Mn4 Mn2 41.73(15)
O29 Mn4 Mn2 137.7(2)
Mn7 Mn4 Mn2 121.90(5)
O8 Mn4 Mn3 88.39(14)
O9 Mn4 Mn3 132.5(2)
O4 Mn4 Mn3 42.79(14)
O2 Mn4 Mn3 41.91(14)
O3 Mn4 Mn3 85.79(14)
O29 Mn4 Mn3 130.65(15)
Mn7 Mn4 Mn3 121.59(5)
Mn2 Mn4 Mn3 62.44(4)
O8 Mn4 Mn1 137.60(14)
O9 Mn4 Mn1 136.6(2)
O4 Mn4 Mn1 82.18(14)
O2 Mn4 Mn1 40.2(2)
O3 Mn4 Mn1 39.94(14)
O29 Mn4 Mn1 92.69(14)
Mn7 Mn4 Mn1 179.70(6)
Mn2 Mn4 Mn1 57.97(4)
Mn3 Mn4 Mn1 58.63(4)
O5 Mn5 O12 82.6(2)
O5 Mn5 O15 95.3(2)
O12 Mn5 O15 174.6(2)
O5 Mn5 O42 176.8(2)
O12 Mn5 O42 95.3(2)
O15 Mn5 O42 86.6(2)
O5 Mn5 O13 92.2(2)
O12 Mn5 O13 93.7(2)
O15 Mn5 O13 91.4(2)
O42 Mn5 O13 90.4(2)
O5 Mn5 O44 87.1(2)
O12 Mn5 O44 82.6(2)
O15 Mn5 O44 92.4(2)
O42 Mn5 O44 90.1(2)
O13 Mn5 O44 176.3(2)
O5 Mn5 Mn1 41.57(14)
O12 Mn5 Mn1 41.7(2)
O15 Mn5 Mn1 135.3(2)
O42 Mn5 Mn1 135.99(15)
O13 Mn5 Mn1 99.5(2)
O44 Mn5 Mn1 77.56(13)
O7 Mn6 O6 81.6(2)
O7 Mn6 O23 95.3(2)
O6 Mn6 O23 169.2(2)
O7 Mn6 O18 177.7(2)
O6 Mn6 O18 96.3(2)
O23 Mn6 O18 86.6(2)
O7 Mn6 O21 95.4(2)
O6 Mn6 O21 95.9(2)
O23 Mn6 O21 94.7(2)
O18 Mn6 O21 85.6(2)
O7 Mn6 O19 88.5(2)
O6 Mn6 O19 84.7(2)
O23 Mn6 O19 84.9(2)
O18 Mn6 O19 90.4(2)
O21 Mn6 O19 176.1(2)
O7 Mn6 Mn3 40.9(2)
O6 Mn6 Mn3 41.70(14)
O23 Mn6 Mn3 132.6(2)
O18 Mn6 Mn3 136.8(2)
O21 Mn6 Mn3 104.63(15)
O19 Mn6 Mn3 78.34(14)
O8 Mn7 O9 83.1(2)
O8 Mn7 O31 173.9(2)
O9 Mn7 O31 94.7(2)
O8 Mn7 O26 95.8(2)
O9 Mn7 O26 173.1(2)
O31 Mn7 O26 85.8(2)
O8 Mn7 O28 95.1(2)
O9 Mn7 O28 94.0(2)
O31 Mn7 O28 90.7(2)
O26 Mn7 O28 92.9(2)
O8 Mn7 O30 84.6(2)
O9 Mn7 O30 87.9(2)
O31 Mn7 O30 89.7(2)
O26 Mn7 O30 85.2(2)
O28 Mn7 O30 178.1(2)
O8 Mn7 Mn4 41.7(2)
O9 Mn7 Mn4 42.37(14)
O31 Mn7 Mn4 134.9(2)
O26 Mn7 Mn4 134.95(15)
O28 Mn7 Mn4 103.0(2)
O30 Mn7 Mn4 78.07(14)
O10 Mn8 O11 82.9(2)
O10 Mn8 O34 94.7(2)
O11 Mn8 O34 176.6(2)
O10 Mn8 O39 171.6(2)
O11 Mn8 O39 95.0(2)
O34 Mn8 O39 87.0(2)
O10 Mn8 O37 93.9(2)
O11 Mn8 O37 93.9(2)
O34 Mn8 O37 88.7(2)
O39 Mn8 O37 94.4(2)
O10 Mn8 O35 84.7(2)
O11 Mn8 O35 88.6(2)
O34 Mn8 O35 88.8(2)
O39 Mn8 O35 87.0(2)
O37 Mn8 O35 177.0(2)
O10 Mn8 Mn2 41.68(14)
O11 Mn8 Mn2 42.2(2)
O34 Mn8 Mn2 135.0(2)
O39 Mn8 Mn2 134.3(2)
O37 Mn8 Mn2 102.29(14)
O35 Mn8 Mn2 78.48(15)
O6 Mn9 O5 95.7(2)
O6 Mn9 O16 173.8(2)
O5 Mn9 O16 90.3(2)
O6 Mn9 O17 90.6(2)
O5 Mn9 O17 172.2(3)
O16 Mn9 O17 83.3(3)
O6 Mn9 O14 91.5(2)
O5 Mn9 O14 93.8(2)
O16 Mn9 O14 89.6(3)
O17 Mn9 O14 90.7(3)
O6 Mn9 O45 92.7(2)
O5 Mn9 O45 88.3(3)
O16 Mn9 O45 85.9(3)
O17 Mn9 O45 86.7(4)
O14 Mn9 O45 175.1(3)
O8 Mn10 O7 94.0(2)
O8 Mn10 O24 173.0(2)
O7 Mn10 O24 92.0(2)
O8 Mn10 O25 91.8(2)
O7 Mn10 O25 173.8(2)
O24 Mn10 O25 82.4(2)
O8 Mn10 O22 92.5(2)
O7 Mn10 O22 94.8(2)
O24 Mn10 O22 90.7(3)
O25 Mn10 O22 82.9(2)
O8 Mn10 O27 92.0(2)
O7 Mn10 O27 93.6(2)
O24 Mn10 O27 84.0(3)
O25 Mn10 O27 88.3(3)
O22 Mn10 O27 170.2(3)
O10 Mn11 O9 95.6(2)
O10 Mn11 O32 172.2(3)
O9 Mn11 O32 91.8(2)
O10 Mn11 O33 90.5(2)
O9 Mn11 O33 173.8(2)
O32 Mn11 O33 82.2(3)
O10 Mn11 O47 92.6(2)
O9 Mn11 O47 90.9(2)
O32 Mn11 O47 89.8(3)
O33 Mn11 O47 87.2(3)
O10 Mn11 O46 87.7(3)
O9 Mn11 O46 95.6(3)
O32 Mn11 O46 89.0(3)
O33 Mn11 O46 86.1(3)
O47 Mn11 O46 173.4(2)
O12 Mn12 O11 94.6(2)
O12 Mn12 O41 90.7(2)
O11 Mn12 O41 173.8(3)
O12 Mn12 O40 172.2(2)
O11 Mn12 O40 92.2(2)
O41 Mn12 O40 82.3(3)
O12 Mn12 O38 93.4(2)
O11 Mn12 O38 94.6(2)
O41 Mn12 O38 88.4(2)
O40 Mn12 O38 89.7(3)
O12 Mn12 O48 90.8(2)
O11 Mn12 O48 88.0(2)
O41 Mn12 O48 88.6(3)
O40 Mn12 O48 85.7(3)
O38 Mn12 O48 174.9(3)
Mn1 O1 Mn2 94.7(2)
Mn1 O1 Mn3 95.9(2)
Mn2 O1 Mn3 100.1(2)
Mn3 O2 Mn4 95.7(2)
Mn3 O2 Mn1 95.2(2)
Mn4 O2 Mn1 99.8(2)
Mn2 O3 Mn1 94.6(2)
Mn2 O3 Mn4 95.3(2)
Mn1 O3 Mn4 99.7(2)
Mn2 O4 Mn4 96.4(2)
Mn2 O4 Mn3 100.1(2)
Mn4 O4 Mn3 95.4(2)
Mn1 O5 Mn9 132.3(3)
Mn1 O5 Mn5 96.0(2)
Mn9 O5 Mn5 125.5(2)
Mn3 O6 Mn9 131.8(3)
Mn3 O6 Mn6 95.1(2)
Mn9 O6 Mn6 129.3(3)
Mn3 O7 Mn6 96.6(2)
Mn3 O7 Mn10 133.6(3)
Mn6 O7 Mn10 121.6(3)
Mn4 O8 Mn10 134.1(2)
Mn4 O8 Mn7 95.6(2)
Mn10 O8 Mn7 125.3(3)
Mn4 O9 Mn11 131.9(3)
Mn4 O9 Mn7 94.5(2)
Mn11 O9 Mn7 126.2(2)
Mn2 O10 Mn11 131.3(3)
Mn2 O10 Mn8 95.8(2)
Mn11 O10 Mn8 131.4(3)
Mn12 O11 Mn2 131.8(3)
Mn12 O11 Mn8 123.6(3)
Mn2 O11 Mn8 95.2(2)
Mn1 O12 Mn12 133.1(3)
Mn1 O12 Mn5 95.2(2)
Mn12 O12 Mn5 129.4(3)
C1 O13 Mn5 126.6(6)
C1 O14 Mn9 131.0(6)
C11 O15 Mn5 132.5(5)
C11 O16 Mn9 135.7(5)
C21 O17 Mn9 140.9(6)
C21 O18 Mn6 130.7(6)
C31 O19 Mn6 124.6(5)
C31 O20 Mn3 125.6(5)
C41 O21 Mn6 131.7(5)
C41 O22 Mn10 133.1(5)
C51 O23 Mn6 129.4(5)
C51 O24 Mn10 136.2(6)
C61 O25 Mn10 136.0(5)
C61 O26 Mn7 130.7(5)
C71 O27 Mn10 132.9(6)
C71 O28 Mn7 126.4(6)
C81 O29 Mn4 122.6(5)
C81 O30 Mn7 123.4(5)
C91 O31 Mn7 128.7(5)
C91 O32 Mn11 137.8(5)
C101 O33 Mn11 135.3(5)
C101 O34 Mn8 132.4(6)
C111 O35 Mn8 121.5(5)
C111 O36 Mn2 126.0(5)
C121 O37 Mn8 132.5(5)
C121 O38 Mn12 131.5(5)
C131 O39 Mn8 129.5(6)
C131 O40 Mn12 136.8(6)
C141 O41 Mn12 134.9(6)
C141 O42 Mn5 132.2(5)
C151 O43 Mn1 123.5(5)
C151 O44 Mn5 123.9(5)
O13 C1 O14 129.7(8)
O13 C1 C2 115.0(9)
O14 C1 C2 115.3(9)
C3 C2 C7 119.1(11)
C3 C2 C1 123.6(10)
C7 C2 C1 117.2(10)
C2 C3 C4 118.8(12)
C5 C4 C3 129.9(15)
C4 C5 C6 111.1(13)
C4 C5 C8 129.5(17)
C6 C5 C8 118.5(16)
C5 C6 C7 125.7(14)
C2 C7 C6 114.3(13)
O15 C11 O16 124.9(7)
O15 C11 C12 120.8(8)
O16 C11 C12 114.2(7)
C17 C12 C13 117.7(8)
C17 C12 C11 121.4(8)
C13 C12 C11 120.7(8)
C12 C13 C14 120.6(9)
C15 C14 C13 121.8(10)
C14 C15 C16 118.1(10)
C14 C15 C18 121.8(11)
C16 C15 C18 119.8(11)
C15 C16 C17 120.8(11)
C12 C17 C16 120.9(10)
O17 C21 O18 125.0(7)
O17 C21 C22 118.2(8)
O18 C21 C22 116.8(9)
C27 C22 C23 117.9(10)
C27 C22 C21 122.9(9)
C23 C22 C21 119.2(10)
C22 C23 C24 119.8(12)
C25 C24 C23 122.7(12)
C24 C25 C26 117.6(10)
C24 C25 C28 118.5(12)
C26 C25 C28 123.9(12)
C25 C26 C27 120.6(11)
C22 C27 C26 121.3(10)
O19 C31 O20 123.9(7)
O19 C31 C32 118.1(7)
O20 C31 C32 118.0(7)
C33 C32 C37 119.1(8)
C33 C32 C31 121.3(7)
C37 C32 C31 119.6(8)
C32 C33 C34 119.7(9)
C35 C34 C33 121.9(10)
C34 C35 C36 117.5(9)
C34 C35 C38 121.3(10)
C36 C35 C38 121.2(9)
C35 C36 C37 121.1(9)
C32 C37 C36 120.7(9)
O22 C41 O21 124.4(8)
O22 C41 C42 117.3(7)
O21 C41 C42 118.2(7)
C43 C42 C47 117.9(8)
C43 C42 C41 121.9(7)
C47 C42 C41 120.2(7)
C42 C43 C44 121.0(8)
C45 C44 C43 120.9(8)
C46 C45 C44 117.4(8)
C46 C45 C48 121.5(8)
C44 C45 C48 121.1(8)
C45 C46 C47 123.2(8)
C46 C47 C42 119.6(8)
O24 C51 O23 125.7(8)
O24 C51 C52 115.8(8)
O23 C51 C52 118.5(7)
C57 C52 C53 118.7(9)
C57 C52 C51 120.3(8)
C53 C52 C51 121.0(8)
C52 C53 C54 118.9(10)
C55 C54 C53 122.8(10)
C54 C55 C56 119.0(11)
C54 C55 C58 120.5(11)
C56 C55 C58 120.5(12)
C55 C56 C57 121.3(11)
C52 C57 C56 119.3(10)
O26 C61 O25 125.3(7)
O26 C61 C62 118.5(6)
O25 C61 C62 116.2(7)
C63 C62 C67 117.0(8)
C63 C62 C61 120.6(7)
C67 C62 C61 122.3(8)
C64 C63 C62 122.4(8)
C63 C64 C65 119.0(10)
C66 C65 C64 118.4(9)
C66 C65 C68 120.9(10)
C64 C65 C68 120.7(10)
C67 C66 C65 120.3(8)
C66 C67 C62 122.8(9)
O28 C71 O27 127.3(9)
O28 C71 C72 116.0(9)
O27 C71 C72 116.6(10)
C77 C72 C73 124.2(12)
C77 C72 C71 118.6(10)
C73 C72 C71 116.9(11)
C72 C73 C74 117.0(14)
C75 C74 C73 118.6(14)
C76 C75 C74 119.2(12)
C76 C75 C78 125.9(13)
C74 C75 C78 114.8(12)
C75 C76 C77 125.3(14)
C72 C77 C76 115.4(12)
O30 C81 O29 123.9(7)
O30 C81 C82 117.5(7)
O29 C81 C82 118.6(7)
C83 C82 C87 116.5(8)
C83 C82 C81 123.7(8)
C87 C82 C81 119.6(8)
C82 C83 C84 122.0(9)
C85 C84 C83 119.9(10)
C86 C85 C84 119.0(10)
C86 C85 C88 121.2(11)
C84 C85 C88 119.8(11)
C86 C87 C82 121.6(9)
C85 C86 C87 120.6(10)
O32 C91 O31 126.3(7)
O32 C91 C92 118.9(8)
O31 C91 C92 114.6(9)
C93 C92 C97 116.3(9)
C93 C92 C91 124.9(9)
C97 C92 C91 118.2(10)
C92 C93 C94 121.0(10)
C95 C94 C93 121.5(12)
C94 C95 C96 116.9(10)
C94 C95 C98 120.0(14)
C96 C95 C98 123.1(14)
C97 C96 C95 121.6(15)
C96 C97 C92 122.5(14)
O34 C101 O33 127.0(8)
O34 C101 C102 115.5(9)
O33 C101 C102 117.5(8)
C107 C102 C103 120.0(10)
C107 C102 C101 121.9(9)
C103 C102 C101 118.1(11)
C102 C103 C104 118.1(14)
C103 C104 C105 121.4(14)
C106 C105 C104 118.4(12)
C106 C105 C108 122.8(16)
C104 C105 C108 118.7(15)
C105 C106 C107 118.9(13)
C102 C107 C106 123.1(11)
O35 C111 O36 123.6(8)
O35 C111 C112 121.0(8)
O36 C111 C112 115.3(8)
C117 C112 C113 119.5(8)
C117 C112 C111 120.4(8)
C113 C112 C111 119.9(8)
C114 C113 C112 119.6(9)
C115 C114 C113 122.1(10)
C114 C115 C116 118.4(9)
C114 C115 C118 122.2(11)
C116 C115 C118 119.3(10)
C115 C116 C117 120.5(9)
C112 C117 C116 119.8(10)
O37 C121 O38 125.1(7)
O37 C121 C122 118.0(6)
O38 C121 C122 116.9(7)
C123 C122 C127 117.1(8)
C123 C122 C121 122.4(7)
C127 C122 C121 120.5(7)
C122 C123 C124 122.4(8)
C125 C124 C123 121.1(8)
C124 C125 C126 117.9(9)
C124 C125 C128 121.8(10)
C126 C125 C128 120.3(10)
C127 C126 C125 120.7(9)
C126 C127 C122 120.7(8)
O40 C131 O39 124.8(9)
O40 C131 C132 117.5(9)
O39 C131 C132 117.8(9)
C137 C132 C133 118.4(11)
C137 C132 C131 120.7(10)
C133 C132 C131 120.8(10)
C134 C133 C132 123.1(12)
C135 C134 C133 120.0(14)
C134 C135 C136 119.2(15)
C134 C135 C138 124.7(16)
C136 C135 C138 116.0(17)
C135 C136 C137 121.1(15)
C132 C137 C136 117.8(14)
O42 C141 O41 125.0(8)
O42 C141 C142 118.6(7)
O41 C141 C142 116.4(8)
C147 C142 C143 118.7(8)
C147 C142 C141 122.3(8)
C143 C142 C141 119.0(8)
C144 C143 C142 118.9(9)
C143 C144 C145 124.4(10)
C146 C145 C144 115.9(9)
C146 C145 C148 121.7(9)
C144 C145 C148 122.2(10)
C145 C146 C147 122.5(8)
C146 C147 C142 119.6(8)
O44 C151 O43 125.0(7)
O44 C151 C152 118.6(7)
O43 C151 C152 116.4(6)
C157 C152 C153 118.0(8)
C157 C152 C151 121.1(7)
C153 C152 C151 120.8(7)
C154 C153 C152 119.5(8)
C155 C154 C153 121.9(8)
C154 C155 C156 117.8(9)
C154 C155 C158 121.0(9)
C156 C155 C158 121.1(9)
C157 C156 C155 121.2(9)
C156 C157 C152 121.4(8)

loop_
_geom_bond_atom_site_label_1
_geom_bond_atom_site_label_2
_geom_bond_distance
Mn1 O5 1.870(5)
Mn1 O12 1.871(5)
Mn1 O1 1.908(5)
Mn1 O3 1.931(5)
Mn1 O43 1.935(5)
Mn1 O2 1.945(5)
Mn1 Mn5 2.8018(15)
Mn1 Mn2 2.818(2)
Mn1 Mn3 2.850(2)
Mn1 Mn4 2.9658(15)
Mn2 O10 1.869(5)
Mn2 O11 1.887(5)
Mn2 O3 1.902(5)
Mn2 O4 1.907(5)
Mn2 O1 1.922(5)
Mn2 O36 1.923(5)
Mn2 Mn8 2.797(2)
Mn2 Mn4 2.845(2)
Mn2 Mn3 2.953(2)
Mn3 O7 1.845(5)
Mn3 O6 1.868(5)
Mn3 O2 1.914(5)
Mn3 O1 1.929(5)
Mn3 O20 1.932(5)
Mn3 O4 1.946(5)
Mn3 Mn6 2.796(2)
Mn3 Mn4 2.8513(14)
Mn4 O8 1.874(5)
Mn4 O9 1.897(5)
Mn4 O4 1.910(5)
Mn4 O2 1.931(4)
Mn4 O3 1.949(5)
Mn4 O29 1.959(5)
Mn4 Mn7 2.8055(15)
Mn5 O5 1.900(5)
Mn5 O12 1.923(4)
Mn5 O15 1.945(5)
Mn5 O42 1.966(5)
Mn5 O13 2.178(5)
Mn5 O44 2.217(5)
Mn6 O7 1.900(5)
Mn6 O6 1.920(5)
Mn6 O23 1.948(6)
Mn6 O18 1.950(5)
Mn6 O21 2.163(5)
Mn6 O19 2.179(5)
Mn7 O8 1.912(4)
Mn7 O9 1.922(5)
Mn7 O31 1.956(5)
Mn7 O26 1.962(6)
Mn7 O28 2.154(6)
Mn7 O30 2.182(5)
Mn8 O10 1.900(6)
Mn8 O11 1.900(5)
Mn8 O34 1.946(5)
Mn8 O39 1.957(6)
Mn8 O37 2.176(5)
Mn8 O35 2.240(6)
Mn9 O6 1.898(5)
Mn9 O5 1.899(5)
Mn9 O16 1.939(6)
Mn9 O17 1.956(7)
Mn9 O14 2.115(6)
Mn9 O45 2.199(7)
Mn10 O8 1.873(5)
Mn10 O7 1.923(5)
Mn10 O24 1.947(6)
Mn10 O25 1.947(5)
Mn10 O22 2.143(6)
Mn10 O27 2.177(6)
Mn11 O10 1.891(5)
Mn11 O9 1.906(5)
Mn11 O32 1.936(6)
Mn11 O33 1.977(6)
Mn11 O47 2.202(6)
Mn11 O46 2.229(7)
Mn12 O12 1.874(5)
Mn12 O11 1.884(5)
Mn12 O41 1.948(6)
Mn12 O40 1.975(6)
Mn12 O38 2.143(6)
Mn12 O48 2.252(6)
O13 C1 1.274(11)
O14 C1 1.286(11)
O15 C11 1.236(9)
O16 C11 1.284(10)
O17 C21 1.243(10)
O18 C21 1.268(10)
O19 C31 1.253(8)
O20 C31 1.297(8)
O21 C41 1.272(9)
O22 C41 1.258(9)
O23 C51 1.268(9)
O24 C51 1.259(9)
O25 C61 1.279(8)
O26 C61 1.256(9)
O27 C71 1.333(11)
O28 C71 1.268(12)
O29 C81 1.312(9)
O30 C81 1.260(8)
O31 C91 1.285(9)
O32 C91 1.248(10)
O33 C101 1.258(10)
O34 C101 1.240(10)
O35 C111 1.244(9)
O36 C111 1.304(9)
O37 C121 1.264(9)
O38 C121 1.267(8)
O39 C131 1.275(10)
O40 C131 1.269(10)
O41 C141 1.279(9)
O42 C141 1.256(9)
O43 C151 1.307(9)
O44 C151 1.250(8)
C1 C2 1.557(13)
C2 C3 1.307(13)
C2 C7 1.388(14)
C3 C4 1.419(15)
C4 C5 1.22(2)
C5 C6 1.36(2)
C5 C8 1.492(15)
C6 C7 1.48(2)
C11 C12 1.479(10)
C12 C17 1.380(12)
C12 C13 1.383(12)
C13 C14 1.382(11)
C14 C15 1.372(14)
C15 C16 1.365(15)
C15 C18 1.527(14)
C16 C17 1.402(13)
C21 C22 1.475(11)
C22 C27 1.349(13)
C22 C23 1.370(13)
C23 C24 1.401(15)
C24 C25 1.31(2)
C25 C26 1.38(2)
C25 C28 1.537(13)
C26 C27 1.386(11)
C31 C32 1.483(10)
C32 C33 1.370(12)
C32 C37 1.373(10)
C33 C34 1.416(13)
C34 C35 1.364(13)
C35 C36 1.387(13)
C35 C38 1.535(12)
C36 C37 1.397(12)
C41 C42 1.485(11)
C42 C43 1.390(10)
C42 C47 1.395(10)
C43 C44 1.402(11)
C44 C45 1.384(11)
C45 C46 1.366(12)
C45 C48 1.524(12)
C46 C47 1.392(12)
C51 C52 1.476(12)
C52 C57 1.364(13)
C52 C53 1.394(11)
C53 C54 1.412(13)
C54 C55 1.316(15)
C55 C56 1.350(14)
C55 C58 1.548(14)
C56 C57 1.432(15)
C61 C62 1.484(11)
C62 C63 1.379(11)
C62 C67 1.381(10)
C63 C64 1.367(12)
C64 C65 1.418(13)
C65 C66 1.386(13)
C65 C68 1.500(13)
C66 C67 1.347(12)
C71 C72 1.574(14)
C72 C77 1.318(13)
C72 C73 1.36(2)
C73 C74 1.45(2)
C74 C75 1.42(2)
C75 C76 1.23(2)
C75 C78 1.552(14)
C76 C77 1.46(2)
C81 C82 1.481(11)
C82 C83 1.391(11)
C82 C87 1.394(11)
C83 C84 1.390(13)
C84 C85 1.384(14)
C85 C86 1.378(14)
C85 C88 1.520(14)
C87 C86 1.388(13)
C91 C92 1.476(10)
C92 C93 1.351(14)
C92 C97 1.404(14)
C93 C94 1.404(11)
C94 C95 1.36(2)
C95 C96 1.38(2)
C95 C98 1.524(14)
C96 C97 1.33(2)
C101 C102 1.520(12)
C102 C107 1.346(14)
C102 C103 1.39(2)
C103 C104 1.41(2)
C104 C105 1.42(2)
C105 C106 1.38(2)
C105 C108 1.54(2)
C106 C107 1.408(13)
C111 C112 1.493(11)
C112 C117 1.373(11)
C112 C113 1.393(12)
C113 C114 1.384(13)
C114 C115 1.355(13)
C115 C116 1.398(13)
C115 C118 1.525(13)
C116 C117 1.401(12)
C121 C122 1.488(11)
C122 C123 1.369(10)
C122 C127 1.414(11)
C123 C124 1.396(12)
C124 C125 1.368(12)
C125 C126 1.408(13)
C125 C128 1.511(13)
C126 C127 1.394(12)
C131 C132 1.475(13)
C132 C137 1.37(2)
C132 C133 1.388(13)
C133 C134 1.381(14)
C134 C135 1.31(2)
C135 C136 1.42(2)
C135 C138 1.60(2)
C136 C137 1.42(2)
C141 C142 1.480(12)
C142 C147 1.401(11)
C142 C143 1.401(12)
C143 C144 1.335(14)
C144 C145 1.400(13)
C145 C146 1.365(13)
C145 C148 1.509(14)
C146 C147 1.375(12)
C151 C152 1.485(11)
C152 C157 1.390(11)
C152 C153 1.402(10)
C153 C154 1.401(11)
C154 C155 1.375(12)
C155 C156 1.390(12)
C155 C158 1.517(13)
C156 C157 1.373(12)
